data_2023516
loop_
_publ_author_name
'Burkin, Gleb M.'
'Annadurdyyeva, Selbi'
'Kutasevich, Alexandra G.'
'Guliyeva, Narmina A.'
'Hasanov, Khudayar I.'
'Akkurt, Mehmet'
'Manahelohe, Gizachew Mulugeta'

_publ_section_title
;
 Crystal structure and Hirshfeld surface analysis of dimethyl
 3-methyl-8-{[4-(trifluoromethyl)phenyl]sulfonyl}-7,8-dihydro-4H-4,6a-epoxybenzo[b]naphtho[1,8-de]azepine-5,6-dicarboxylate
;
_journal_coeditor_code NX2026
_journal_issue 6
_journal_name_full 'Acta Crystallographica Section E Crystallographic Communications'
_journal_paper_doi 10.1107/S2056989025004426
_journal_volume 81
_journal_year 2025
_chemical_formula_iupac 'C29 H22 F3 N O7 S'
_chemical_formula_moiety 'C29 H22 F3 N O7 S'
_chemical_formula_sum 'C29 H22 F3 N O7 S'
_chemical_formula_weight 585.53
_chemical_name_systematic
;Dimethyl
3-methyl-8-{[4-(trifluoromethyl)phenyl]sulfonyl}-7,8-dihydro-4<i>H</i>-4,6a-epoxybenzo[<i>b</i>]naphtho[1,8-<i>de</i>]azepine-5,6-dicarboxylate
;
_space_group_crystal_system monoclinic
_space_group_IT_number 14
_space_group_name_Hall '-P 2ybc'
_space_group_name_H-M_alt 'P 1 21/c 1'
_atom_sites_solution_hydrogens geom
_atom_sites_solution_primary difmap
_atom_sites_solution_secondary difmap
_audit_creation_method SHELXL-2019/3
_cell_angle_alpha 90
_cell_angle_beta 93.9830(10)
_cell_angle_gamma 90
_cell_formula_units_Z 4
_cell_length_a 7.6375(5)
_cell_length_b 11.0324(6)
_cell_length_c 30.2019(8)
_cell_measurement_reflns_used 20964
_cell_measurement_temperature 100(2)
_cell_measurement_theta_max 79.92
_cell_measurement_theta_min 2.93
_cell_volume 2538.7(2)
_computing_cell_refinement
;
CrysAlisPro 1.171.41.117a (Rigaku OD, 2021)
;
_computing_data_collection
;
CrysAlisPro 1.171.41.117a (Rigaku OD, 2021)
;
_computing_data_reduction
;
CrysAlisPro 1.171.41.117a (Rigaku OD, 2021)
;
_computing_molecular_graphics
;
ORTEP-3 for Windows (Farrugia, 2012)
;
_computing_publication_material
;
PLATON (Spek, 2020)
;
_computing_structure_refinement
;
<i>SHELXL2016/6</i> (Sheldrick, 2015b
;
_computing_structure_solution
;
<i>SHELXT2016/6</i> (Sheldrick, 2015a)
;
_diffrn_ambient_temperature 100(2)
_diffrn_measured_fraction_theta_full 1.000
_diffrn_measured_fraction_theta_max 0.995
_diffrn_measurement_device_type 'Rigaku XtaLAB Synergy-S, HyPix-6000HE area-detector'
_diffrn_measurement_method '\f and \w'
_diffrn_radiation_type CuK\a
_diffrn_radiation_wavelength 1.54184
_diffrn_reflns_av_R_equivalents 0.0488
_diffrn_reflns_av_unetI/netI 0.0341
_diffrn_reflns_limit_h_max 8
_diffrn_reflns_limit_h_min -9
_diffrn_reflns_limit_k_max 13
_diffrn_reflns_limit_k_min -14
_diffrn_reflns_limit_l_max 38
_diffrn_reflns_limit_l_min -38
_diffrn_reflns_number 31570
_diffrn_reflns_theta_full 67.684
_diffrn_reflns_theta_max 80.131
_diffrn_reflns_theta_min 2.933
_diffrn_source 'micro-focus sealed X-ray tube'
_exptl_absorpt_coefficient_mu 1.794
_exptl_absorpt_correction_T_max 0.737
_exptl_absorpt_correction_T_min 0.713
_exptl_absorpt_correction_type multi-scan
_exptl_absorpt_process_details
;
(CrysAlisPro; Rigaku OD, 2021)
;
_exptl_crystal_colour colourless
_exptl_crystal_density_diffrn 1.532
_exptl_crystal_description prism
_exptl_crystal_F_000 1208
_exptl_crystal_size_max 0.350
_exptl_crystal_size_mid 0.180
_exptl_crystal_size_min 0.170
_refine_diff_density_max 0.448
_refine_diff_density_min -0.430
_refine_ls_extinction_coef 0.00089(14)
_refine_ls_extinction_expression Fc^*^=kFc[1+0.001xFc^2^\l^3^/sin(2\q)]^-1/4^
_refine_ls_extinction_method
;
SHELXL-2019/2 (Sheldrick, 2015b)
;
_refine_ls_goodness_of_fit_ref 1.046
_refine_ls_hydrogen_treatment constr
_refine_ls_matrix_type full
_refine_ls_number_parameters 379
_refine_ls_number_reflns 5526
_refine_ls_number_restraints 1
_refine_ls_restrained_S_all 1.046
_refine_ls_R_factor_all 0.0386
_refine_ls_R_factor_gt 0.0368
_refine_ls_shift/su_max 0.001
_refine_ls_shift/su_mean 0.000
_refine_ls_structure_factor_coef Fsqd
_refine_ls_weighting_details 'w=1/[\s^2^(Fo^2^)+(0.0633P)^2^+0.8141P] where P=(Fo^2^+2Fc^2^)/3'
_refine_ls_weighting_scheme calc
_refine_ls_wR_factor_gt 0.1007
_refine_ls_wR_factor_ref 0.1028
_reflns_number_gt 5187
_reflns_number_total 5526
_reflns_threshold_expression 'I > 2\s(I)'
_cod_data_source_file nx2026.cif
_cod_data_source_block I
_cod_original_sg_symbol_H-M 'P 21/c'
_cod_database_code 2023516
_shelx_space_group_comment
;
The symmetry employed for this shelxl refinement is uniquely defined
by the following loop, which should always be used as a source of
symmetry information in preference to the above space-group names.
They are only intended as comments.
;
_shelx_estimated_absorpt_t_min 0.572
_shelx_estimated_absorpt_t_max 0.750

loop_
_space_group_symop_operation_xyz
'x, y, z'
'-x, y+1/2, -z+1/2'
'-x, -y, -z'
'x, -y-1/2, z-1/2'

loop_
_atom_site_type_symbol
_atom_site_label
_atom_site_fract_x
_atom_site_fract_y
_atom_site_fract_z
_atom_site_U_iso_or_equiv
_atom_site_adp_type
_atom_site_calc_flag
_atom_site_occupancy
_atom_site_disorder_assembly
_atom_site_disorder_group
S S1 -0.08268(3) 0.68046(3) 0.60331(2) 0.01536(10) Uani d 1 . .
F F1 0.03672(12) 0.08285(8) 0.60261(3) 0.0324(2) Uani d 1 . .
F F2 0.22478(16) 0.13678(9) 0.55695(5) 0.0501(3) Uani d 1 . .
F F3 0.29014(14) 0.14333(10) 0.62756(5) 0.0539(3) Uani d 1 . .
O O1 -0.16062(12) 0.70213(9) 0.64434(3) 0.0216(2) Uani d 1 . .
O O2 -0.17402(12) 0.70996(9) 0.56162(3) 0.0225(2) Uani d 1 . .
C C1 0.48862(15) 0.49339(11) 0.57852(4) 0.0171(2) Uani d 1 . .
H H1 0.496038 0.479440 0.547665 0.021 Uiso calc 1 . .
C C2 0.55556(16) 0.40746(11) 0.60859(4) 0.0187(2) Uani d 1 . .
H H2 0.607100 0.336071 0.597644 0.022 Uiso calc 1 . .
C C3 0.54990(15) 0.42217(11) 0.65483(4) 0.0172(2) Uani d 1 . .
C C3A 0.47063(15) 0.52723(11) 0.66816(4) 0.0156(2) Uani d 1 . .
C C4 0.44151(15) 0.58212(12) 0.71373(4) 0.0171(2) Uani d 1 . .
H H4 0.444763 0.524274 0.739264 0.021 Uiso calc 1 . .
C C5 0.56803(16) 0.69088(11) 0.71852(4) 0.0165(2) Uani d 1 . .
C C6 0.50225(15) 0.77414(11) 0.68956(4) 0.0149(2) Uani d 1 . .
C C6A 0.33411(15) 0.71572(11) 0.66698(4) 0.0141(2) Uani d 1 . .
C C7 0.18668(15) 0.79745(11) 0.64834(4) 0.0158(2) Uani d 1 . .
H H7A 0.096592 0.803245 0.670287 0.019 Uiso calc 1 . .
H H7B 0.234316 0.879823 0.644221 0.019 Uiso calc 1 . .
N N8 0.10246(13) 0.75554(9) 0.60592(3) 0.0148(2) Uani d 1 . .
C C8A 0.19749(15) 0.76703(11) 0.56657(4) 0.0144(2) Uani d 1 . .
C C9 0.14221(16) 0.85518(12) 0.53567(4) 0.0186(2) Uani d 1 . .
H H9 0.041411 0.902688 0.540357 0.022 Uiso calc 1 . .
C C10 0.23335(17) 0.87407(12) 0.49810(4) 0.0217(3) Uani d 1 . .
H H10 0.195141 0.934034 0.477015 0.026 Uiso calc 1 . .
C C11 0.38118(17) 0.80441(12) 0.49158(4) 0.0202(3) Uani d 1 . .
H H11 0.445235 0.817581 0.466155 0.024 Uiso calc 1 . .
C C12 0.43538(16) 0.71573(12) 0.52212(4) 0.0171(2) Uani d 1 . .
H H12 0.535760 0.668175 0.517074 0.020 Uiso calc 1 . .
C C12A 0.34499(15) 0.69485(11) 0.56029(4) 0.0143(2) Uani d 1 . .
C C12B 0.40963(14) 0.60123(11) 0.59260(4) 0.0144(2) Uani d 1 . .
C C12C 0.40171(14) 0.61400(11) 0.63793(4) 0.0137(2) Uani d 1 . .
O O13 0.27786(11) 0.64524(8) 0.70381(3) 0.01706(19) Uani d 1 . .
C C13 0.6235(19) 0.3275(12) 0.6870(4) 0.0238(3) Uani d 0.53(2) A 1
H H13A 0.732679 0.294903 0.676576 0.036 Uiso calc 0.53(2) A 1
H H13B 0.538176 0.261703 0.689067 0.036 Uiso calc 0.53(2) A 1
H H13C 0.647483 0.364271 0.716356 0.036 Uiso calc 0.53(2) A 1
C C13' 0.625(2) 0.3275(13) 0.6867(5) 0.0238(3) Uani d 0.47(2) A 2
H H13D 0.747394 0.348027 0.695799 0.036 Uiso calc 0.47(2) A 2
H H13E 0.621140 0.248114 0.672104 0.036 Uiso calc 0.47(2) A 2
H H13F 0.556513 0.324858 0.712874 0.036 Uiso calc 0.47(2) A 2
C C14 0.74252(17) 0.68539(12) 0.74318(4) 0.0187(3) Uani d 1 . .
O O14 0.82551(14) 0.77048(10) 0.75805(4) 0.0298(2) Uani d 1 . .
O O15 0.79316(12) 0.56938(9) 0.74709(3) 0.0221(2) Uani d 1 . .
C C15 0.96586(17) 0.54877(14) 0.76935(5) 0.0252(3) Uani d 1 . .
H H15A 1.051895 0.601521 0.756353 0.038 Uiso calc 1 . .
H H15B 0.999568 0.463854 0.765660 0.038 Uiso calc 1 . .
H H15C 0.962354 0.567077 0.801032 0.038 Uiso calc 1 . .
C C16 0.58807(15) 0.88141(11) 0.67119(4) 0.0160(2) Uani d 1 . .
O O16 0.68066(13) 0.95432(9) 0.69113(3) 0.0247(2) Uani d 1 . .
O O17 0.54422(11) 0.88538(8) 0.62730(3) 0.01773(19) Uani d 1 . .
C C17 0.63324(19) 0.97498(13) 0.60257(5) 0.0244(3) Uani d 1 . .
H H17A 0.585829 0.974193 0.571579 0.037 Uiso calc 1 . .
H H17B 0.759006 0.956514 0.603902 0.037 Uiso calc 1 . .
H H17C 0.615553 1.055289 0.615390 0.037 Uiso calc 1 . .
C C18 -0.02522(15) 0.52580(11) 0.60113(4) 0.0161(2) Uani d 1 . .
C C19 -0.01841(17) 0.47033(12) 0.56005(4) 0.0213(3) Uani d 1 . .
H H19 -0.055255 0.512804 0.533666 0.026 Uiso calc 1 . .
C C20 0.04285(18) 0.35202(13) 0.55788(5) 0.0241(3) Uani d 1 . .
H H20 0.049166 0.312688 0.530058 0.029 Uiso calc 1 . .
C C21 0.09484(17) 0.29210(12) 0.59721(5) 0.0220(3) Uani d 1 . .
C C22 0.08252(17) 0.34703(12) 0.63835(5) 0.0224(3) Uani d 1 . .
H H22 0.115329 0.303757 0.664827 0.027 Uiso calc 1 . .
C C23 0.02216(17) 0.46516(12) 0.64049(4) 0.0195(3) Uani d 1 . .
H H23 0.013327 0.503979 0.668321 0.023 Uiso calc 1 . .
C C24 0.16202(19) 0.16488(13) 0.59579(6) 0.0296(3) Uani d 1 . .

loop_
_atom_site_aniso_label
_atom_site_aniso_U_11
_atom_site_aniso_U_22
_atom_site_aniso_U_33
_atom_site_aniso_U_12
_atom_site_aniso_U_13
_atom_site_aniso_U_23
S1 0.01088(15) 0.01765(16) 0.01767(16) 0.00027(9) 0.00183(11) 0.00049(10)
F1 0.0335(5) 0.0180(4) 0.0464(5) -0.0065(3) 0.0085(4) -0.0001(4)
F2 0.0591(7) 0.0245(5) 0.0717(8) 0.0035(4) 0.0407(6) -0.0050(5)
F3 0.0374(5) 0.0263(5) 0.0941(10) 0.0095(4) -0.0236(6) -0.0078(5)
O1 0.0165(4) 0.0240(5) 0.0252(5) 0.0012(3) 0.0086(4) -0.0018(4)
O2 0.0159(4) 0.0257(5) 0.0250(5) -0.0014(3) -0.0049(3) 0.0034(4)
C1 0.0160(5) 0.0185(6) 0.0170(5) -0.0007(4) 0.0020(4) -0.0035(4)
C2 0.0174(5) 0.0157(5) 0.0231(6) 0.0007(4) 0.0027(4) -0.0026(4)
C3 0.0137(5) 0.0166(6) 0.0213(6) -0.0015(4) 0.0013(4) 0.0031(4)
C3A 0.0129(5) 0.0186(6) 0.0154(5) -0.0025(4) 0.0017(4) 0.0016(4)
C4 0.0153(5) 0.0215(6) 0.0148(5) 0.0005(4) 0.0025(4) 0.0028(4)
C5 0.0169(6) 0.0218(6) 0.0110(5) 0.0010(4) 0.0028(4) -0.0018(4)
C6 0.0143(5) 0.0193(6) 0.0114(5) 0.0005(4) 0.0023(4) -0.0036(4)
C6A 0.0137(5) 0.0174(5) 0.0116(5) -0.0014(4) 0.0035(4) 0.0002(4)
C7 0.0142(5) 0.0178(5) 0.0155(5) 0.0011(4) 0.0013(4) -0.0029(4)
N8 0.0123(4) 0.0175(5) 0.0144(5) -0.0002(4) 0.0012(4) -0.0006(4)
C8A 0.0133(5) 0.0157(5) 0.0141(5) -0.0026(4) 0.0011(4) -0.0011(4)
C9 0.0182(5) 0.0183(6) 0.0192(6) 0.0011(4) 0.0003(4) 0.0015(5)
C10 0.0244(6) 0.0218(6) 0.0188(6) -0.0007(5) 0.0002(5) 0.0054(5)
C11 0.0210(6) 0.0258(6) 0.0141(5) -0.0032(5) 0.0033(4) 0.0017(5)
C12 0.0150(5) 0.0217(6) 0.0146(5) -0.0011(4) 0.0011(4) -0.0027(4)
C12A 0.0139(5) 0.0161(5) 0.0128(5) -0.0021(4) -0.0010(4) -0.0022(4)
C12B 0.0117(5) 0.0165(5) 0.0151(5) -0.0014(4) 0.0012(4) -0.0010(4)
C12C 0.0108(5) 0.0148(5) 0.0155(5) -0.0007(4) 0.0018(4) -0.0009(4)
O13 0.0149(4) 0.0225(4) 0.0142(4) 0.0008(3) 0.0043(3) 0.0036(3)
C13 0.0248(7) 0.0199(6) 0.0267(7) 0.0026(5) 0.0027(6) 0.0074(5)
C13' 0.0248(7) 0.0199(6) 0.0267(7) 0.0026(5) 0.0027(6) 0.0074(5)
C14 0.0192(6) 0.0258(6) 0.0112(5) 0.0013(5) 0.0007(4) 0.0012(4)
O14 0.0306(5) 0.0287(5) 0.0282(5) -0.0025(4) -0.0117(4) -0.0016(4)
O15 0.0185(4) 0.0259(5) 0.0216(4) 0.0025(4) -0.0020(3) 0.0031(4)
C15 0.0177(6) 0.0360(7) 0.0217(6) 0.0042(5) -0.0010(5) 0.0066(5)
C16 0.0151(5) 0.0168(5) 0.0164(5) 0.0021(4) 0.0024(4) -0.0020(4)
O16 0.0266(5) 0.0233(5) 0.0236(5) -0.0069(4) -0.0016(4) -0.0053(4)
O17 0.0190(4) 0.0192(4) 0.0150(4) -0.0035(3) 0.0011(3) 0.0015(3)
C17 0.0274(6) 0.0215(6) 0.0246(6) -0.0037(5) 0.0051(5) 0.0066(5)
C18 0.0127(5) 0.0180(6) 0.0179(6) -0.0022(4) 0.0028(4) -0.0001(4)
C19 0.0243(6) 0.0231(6) 0.0167(6) -0.0038(5) 0.0035(5) -0.0010(5)
C20 0.0276(7) 0.0220(6) 0.0235(6) -0.0045(5) 0.0069(5) -0.0050(5)
C21 0.0169(6) 0.0171(6) 0.0325(7) -0.0035(5) 0.0045(5) -0.0018(5)
C22 0.0218(6) 0.0198(6) 0.0250(6) -0.0031(5) -0.0016(5) 0.0030(5)
C23 0.0210(6) 0.0199(6) 0.0175(6) -0.0025(5) 0.0010(4) -0.0003(4)
C24 0.0227(7) 0.0199(6) 0.0469(9) -0.0026(5) 0.0067(6) -0.0021(6)

loop_
_atom_type_symbol
_atom_type_description
_atom_type_scat_dispersion_real
_atom_type_scat_dispersion_imag
_atom_type_scat_source
C C 0.0181 0.0091 'International Tables Vol C Tables 4.2.6.8 and 6.1.1.4'
H H 0.0000 0.0000 'International Tables Vol C Tables 4.2.6.8 and 6.1.1.4'
F F 0.0727 0.0534 'International Tables Vol C Tables 4.2.6.8 and 6.1.1.4'
N N 0.0311 0.0180 'International Tables Vol C Tables 4.2.6.8 and 6.1.1.4'
O O 0.0492 0.0322 'International Tables Vol C Tables 4.2.6.8 and 6.1.1.4'
S S 0.3331 0.5567 'International Tables Vol C Tables 4.2.6.8 and 6.1.1.4'

loop_
_geom_angle_atom_site_label_1
_geom_angle_atom_site_label_2
_geom_angle_atom_site_label_3
_geom_angle_site_symmetry_1
_geom_angle_site_symmetry_3
_geom_angle
_geom_angle_publ_flag
O1 S1 O2 . . 121.06(6) ?
O1 S1 N8 . . 106.49(6) ?
O2 S1 N8 . . 107.06(5) ?
O1 S1 C18 . . 108.27(6) ?
O2 S1 C18 . . 107.08(6) ?
N8 S1 C18 . . 105.97(5) ?
C2 C1 C12B . . 121.64(11) ?
C2 C1 H1 . . 119.2 ?
C12B C1 H1 . . 119.2 ?
C1 C2 C3 . . 122.36(11) ?
C1 C2 H2 . . 118.8 ?
C3 C2 H2 . . 118.8 ?
C3A C3 C2 . . 115.46(11) ?
C3A C3 C13' . . 123.5(7) ?
C2 C3 C13' . . 121.1(7) ?
C3A C3 C13 . . 123.0(6) ?
C2 C3 C13 . . 121.5(6) ?
C3 C3A C12C . . 122.45(11) ?
C3 C3A C4 . . 133.39(11) ?
C12C C3A C4 . . 104.11(10) ?
O13 C4 C3A . . 100.46(9) ?
O13 C4 C5 . . 99.91(10) ?
C3A C4 C5 . . 105.22(9) ?
O13 C4 H4 . . 116.3 ?
C3A C4 H4 . . 116.3 ?
C5 C4 H4 . . 116.3 ?
C6 C5 C14 . . 129.68(12) ?
C6 C5 C4 . . 105.54(11) ?
C14 C5 C4 . . 123.47(11) ?
C5 C6 C16 . . 129.54(11) ?
C5 C6 C6A . . 105.26(10) ?
C16 C6 C6A . . 122.82(10) ?
O13 C6A C7 . . 110.59(9) ?
O13 C6A C12C . . 100.14(9) ?
C7 C6A C12C . . 119.46(10) ?
O13 C6A C6 . . 99.57(9) ?
C7 C6A C6 . . 119.05(10) ?
C12C C6A C6 . . 104.71(9) ?
N8 C7 C6A . . 113.89(10) ?
N8 C7 H7A . . 108.8 ?
C6A C7 H7A . . 108.8 ?
N8 C7 H7B . . 108.8 ?
C6A C7 H7B . . 108.8 ?
H7A C7 H7B . . 107.7 ?
C8A N8 C7 . . 118.49(9) ?
C8A N8 S1 . . 119.23(8) ?
C7 N8 S1 . . 121.75(8) ?
C9 C8A C12A . . 120.98(11) ?
C9 C8A N8 . . 117.87(11) ?
C12A C8A N8 . . 121.12(10) ?
C10 C9 C8A . . 120.45(12) ?
C10 C9 H9 . . 119.8 ?
C8A C9 H9 . . 119.8 ?
C9 C10 C11 . . 119.40(12) ?
C9 C10 H10 . . 120.3 ?
C11 C10 H10 . . 120.3 ?
C12 C11 C10 . . 120.20(12) ?
C12 C11 H11 . . 119.9 ?
C10 C11 H11 . . 119.9 ?
C11 C12 C12A . . 121.37(11) ?
C11 C12 H12 . . 119.3 ?
C12A C12 H12 . . 119.3 ?
C8A C12A C12 . . 117.59(11) ?
C8A C12A C12B . . 122.72(10) ?
C12 C12A C12B . . 119.67(11) ?
C12C C12B C1 . . 115.67(11) ?
C12C C12B C12A . . 123.09(11) ?
C1 C12B C12A . . 121.22(11) ?
C12B C12C C3A . . 122.41(11) ?
C12B C12C C6A . . 132.85(11) ?
C3A C12C C6A . . 104.66(10) ?
C4 O13 C6A . . 96.88(8) ?
C3 C13 H13A . . 109.5 ?
C3 C13 H13B . . 109.5 ?
H13A C13 H13B . . 109.5 ?
C3 C13 H13C . . 109.5 ?
H13A C13 H13C . . 109.5 ?
H13B C13 H13C . . 109.5 ?
C3 C13' H13D . . 109.5 ?
C3 C13' H13E . . 109.5 ?
H13D C13' H13E . . 109.5 ?
C3 C13' H13F . . 109.5 ?
H13D C13' H13F . . 109.5 ?
H13E C13' H13F . . 109.5 ?
O14 C14 O15 . . 124.85(12) ?
O14 C14 C5 . . 126.04(12) ?
O15 C14 C5 . . 109.10(11) ?
C14 O15 C15 . . 115.88(11) ?
O15 C15 H15A . . 109.5 ?
O15 C15 H15B . . 109.5 ?
H15A C15 H15B . . 109.5 ?
O15 C15 H15C . . 109.5 ?
H15A C15 H15C . . 109.5 ?
H15B C15 H15C . . 109.5 ?
O16 C16 O17 . . 124.64(12) ?
O16 C16 C6 . . 127.35(12) ?
O17 C16 C6 . . 108.01(10) ?
C16 O17 C17 . . 116.09(10) ?
O17 C17 H17A . . 109.5 ?
O17 C17 H17B . . 109.5 ?
H17A C17 H17B . . 109.5 ?
O17 C17 H17C . . 109.5 ?
H17A C17 H17C . . 109.5 ?
H17B C17 H17C . . 109.5 ?
C19 C18 C23 . . 121.92(12) ?
C19 C18 S1 . . 119.01(10) ?
C23 C18 S1 . . 118.95(10) ?
C18 C19 C20 . . 119.34(12) ?
C18 C19 H19 . . 120.3 ?
C20 C19 H19 . . 120.3 ?
C19 C20 C21 . . 118.86(12) ?
C19 C20 H20 . . 120.6 ?
C21 C20 H20 . . 120.6 ?
C22 C21 C20 . . 121.45(13) ?
C22 C21 C24 . . 118.61(13) ?
C20 C21 C24 . . 119.93(13) ?
C23 C22 C21 . . 119.65(12) ?
C23 C22 H22 . . 120.2 ?
C21 C22 H22 . . 120.2 ?
C22 C23 C18 . . 118.72(12) ?
C22 C23 H23 . . 120.6 ?
C18 C23 H23 . . 120.6 ?
F2 C24 F3 . . 107.37(13) ?
F2 C24 F1 . . 106.36(13) ?
F3 C24 F1 . . 105.22(13) ?
F2 C24 C21 . . 112.84(13) ?
F3 C24 C21 . . 112.32(13) ?
F1 C24 C21 . . 112.23(11) ?

loop_
_geom_bond_atom_site_label_1
_geom_bond_atom_site_label_2
_geom_bond_site_symmetry_2
_geom_bond_distance
_geom_bond_publ_flag
S1 O1 . 1.4314(9) ?
S1 O2 . 1.4338(10) ?
S1 N8 . 1.6359(10) ?
S1 C18 . 1.7642(13) ?
F1 C24 . 1.3434(17) ?
F2 C24 . 1.334(2) ?
F3 C24 . 1.343(2) ?
C1 C2 . 1.3857(18) ?
C1 C12B . 1.4129(17) ?
C1 H1 . 0.9500 ?
C2 C3 . 1.4096(18) ?
C2 H2 . 0.9500 ?
C3 C3A . 1.3805(17) ?
C3 C13' . 1.507(10) ?
C3 C13 . 1.509(9) ?
C3A C12C . 1.4001(17) ?
C3A C4 . 1.5340(17) ?
C4 O13 . 1.4439(15) ?
C4 C5 . 1.5411(17) ?
C4 H4 . 1.0000 ?
C5 C6 . 1.3416(18) ?
C5 C14 . 1.4820(17) ?
C6 C16 . 1.4795(17) ?
C6 C6A . 1.5517(16) ?
C6A O13 . 1.4466(13) ?
C6A C7 . 1.5198(16) ?
C6A C12C . 1.5358(16) ?
C7 N8 . 1.4680(15) ?
C7 H7A . 0.9900 ?
C7 H7B . 0.9900 ?
N8 C8A . 1.4405(15) ?
C8A C9 . 1.3928(17) ?
C8A C12A . 1.4031(17) ?
C9 C10 . 1.3877(18) ?
C9 H9 . 0.9500 ?
C10 C11 . 1.3910(19) ?
C10 H10 . 0.9500 ?
C11 C12 . 1.3877(18) ?
C11 H11 . 0.9500 ?
C12 C12A . 1.4034(16) ?
C12 H12 . 0.9500 ?
C12A C12B . 1.4819(17) ?
C12B C12C . 1.3816(16) ?
C13 H13A . 0.9800 ?
C13 H13B . 0.9800 ?
C13 H13C . 0.9800 ?
C13' H13D . 0.9800 ?
C13' H13E . 0.9800 ?
C13' H13F . 0.9800 ?
C14 O14 . 1.2022(18) ?
C14 O15 . 1.3400(17) ?
O15 C15 . 1.4562(15) ?
C15 H15A . 0.9800 ?
C15 H15B . 0.9800 ?
C15 H15C . 0.9800 ?
C16 O16 . 1.2045(16) ?
C16 O17 . 1.3452(15) ?
O17 C17 . 1.4378(15) ?
C17 H17A . 0.9800 ?
C17 H17B . 0.9800 ?
C17 H17C . 0.9800 ?
C18 C19 . 1.3876(17) ?
C18 C23 . 1.3899(18) ?
C19 C20 . 1.390(2) ?
C19 H19 . 0.9500 ?
C20 C21 . 1.393(2) ?
C20 H20 . 0.9500 ?
C21 C22 . 1.391(2) ?
C21 C24 . 1.4961(19) ?
C22 C23 . 1.3854(19) ?
C22 H22 . 0.9500 ?
C23 H23 . 0.9500 ?

loop_
_geom_hbond_atom_site_label_D
_geom_hbond_atom_site_label_H
_geom_hbond_atom_site_label_A
_geom_hbond_site_symmetry_A
_geom_hbond_distance_DH
_geom_hbond_distance_HA
_geom_hbond_distance_DA
_geom_hbond_angle_DHA
_geom_hbond_publ_flag
C4 H4 O16 2_646 1.00 2.49 3.3893(16) 149 yes
C7 H7A O1 . 0.99 2.35 2.8481(15) 111 yes
C7 H7B O17 . 0.99 2.46 3.0071(14) 115 yes
C12 H12 O2 1_655 0.95 2.55 3.1357(15) 120 yes
C15 H15A O13 1_655 0.98 2.47 3.3741(17) 153 yes
C17 H17B F1 1_665 0.98 2.54 3.3033(17) 135 yes
C19 H19 O2 . 0.95 2.52 2.9003(17) 104 yes
C22 H22 O14 2_646 0.95 2.37 3.2698(19) 158 yes

loop_
_geom_torsion_atom_site_label_1
_geom_torsion_atom_site_label_2
_geom_torsion_atom_site_label_3
_geom_torsion_atom_site_label_4
_geom_torsion_site_symmetry_1
_geom_torsion_site_symmetry_2
_geom_torsion_site_symmetry_3
_geom_torsion_site_symmetry_4
_geom_torsion
_geom_torsion_publ_flag
C12B C1 C2 C3 . . . . -0.27(19) ?
C1 C2 C3 C3A . . . . 0.97(18) ?
C1 C2 C3 C13' . . . . -179.4(8) ?
C1 C2 C3 C13 . . . . 180.0(7) ?
C2 C3 C3A C12C . . . . -0.53(17) ?
C13' C3 C3A C12C . . . . 179.9(8) ?
C13 C3 C3A C12C . . . . -179.5(7) ?
C2 C3 C3A C4 . . . . -177.38(12) ?
C13' C3 C3A C4 . . . . 3.0(8) ?
C13 C3 C3A C4 . . . . 3.6(7) ?
C3 C3A C4 O13 . . . . -148.68(13) ?
C12C C3A C4 O13 . . . . 34.06(11) ?
C3 C3A C4 C5 . . . . 107.93(15) ?
C12C C3A C4 C5 . . . . -69.34(11) ?
O13 C4 C5 C6 . . . . -33.53(11) ?
C3A C4 C5 C6 . . . . 70.27(12) ?
O13 C4 C5 C14 . . . . 158.45(10) ?
C3A C4 C5 C14 . . . . -97.75(13) ?
C14 C5 C6 C16 . . . . 4.6(2) ?
C4 C5 C6 C16 . . . . -162.42(11) ?
C14 C5 C6 C6A . . . . 167.07(12) ?
C4 C5 C6 C6A . . . . 0.07(12) ?
C5 C6 C6A O13 . . . . 33.30(11) ?
C16 C6 C6A O13 . . . . -162.73(10) ?
C5 C6 C6A C7 . . . . 153.40(10) ?
C16 C6 C6A C7 . . . . -42.62(15) ?
C5 C6 C6A C12C . . . . -69.93(11) ?
C16 C6 C6A C12C . . . . 94.05(12) ?
O13 C6A C7 N8 . . . . -105.16(11) ?
C12C C6A C7 N8 . . . . 10.18(15) ?
C6 C6A C7 N8 . . . . 140.52(10) ?
C6A C7 N8 C8A . . . . -72.75(13) ?
C6A C7 N8 S1 . . . . 98.88(11) ?
O1 S1 N8 C8A . . . . -170.14(9) ?
O2 S1 N8 C8A . . . . -39.32(10) ?
C18 S1 N8 C8A . . . . 74.73(10) ?
O1 S1 N8 C7 . . . . 18.29(11) ?
O2 S1 N8 C7 . . . . 149.11(9) ?
C18 S1 N8 C7 . . . . -96.85(10) ?
C7 N8 C8A C9 . . . . -107.68(13) ?
S1 N8 C8A C9 . . . . 80.47(13) ?
C7 N8 C8A C12A . . . . 70.01(15) ?
S1 N8 C8A C12A . . . . -101.83(12) ?
C12A C8A C9 C10 . . . . -0.56(19) ?
N8 C8A C9 C10 . . . . 177.14(11) ?
C8A C9 C10 C11 . . . . -0.2(2) ?
C9 C10 C11 C12 . . . . 0.9(2) ?
C10 C11 C12 C12A . . . . -0.7(2) ?
C9 C8A C12A C12 . . . . 0.70(17) ?
N8 C8A C12A C12 . . . . -176.93(10) ?
C9 C8A C12A C12B . . . . 179.17(11) ?
N8 C8A C12A C12B . . . . 1.54(17) ?
C11 C12 C12A C8A . . . . -0.05(18) ?
C11 C12 C12A C12B . . . . -178.57(11) ?
C2 C1 C12B C12C . . . . -0.87(17) ?
C2 C1 C12B C12A . . . . 177.47(11) ?
C8A C12A C12B C12C . . . . -34.98(17) ?
C12 C12A C12B C12C . . . . 143.46(12) ?
C8A C12A C12B C1 . . . . 146.80(12) ?
C12 C12A C12B C1 . . . . -34.76(17) ?
C1 C12B C12C C3A . . . . 1.32(17) ?
C12A C12B C12C C3A . . . . -176.99(11) ?
C1 C12B C12C C6A . . . . 177.79(11) ?
C12A C12B C12C C6A . . . . -0.5(2) ?
C3 C3A C12C C12B . . . . -0.65(18) ?
C4 C3A C12C C12B . . . . 177.00(11) ?
C3 C3A C12C C6A . . . . -177.97(11) ?
C4 C3A C12C C6A . . . . -0.32(11) ?
O13 C6A C12C C12B . . . . 149.70(12) ?
C7 C6A C12C C12B . . . . 28.95(18) ?
C6 C6A C12C C12B . . . . -107.51(14) ?
O13 C6A C12C C3A . . . . -33.39(11) ?
C7 C6A C12C C3A . . . . -154.14(10) ?
C6 C6A C12C C3A . . . . 69.41(11) ?
C3A C4 O13 C6A . . . . -54.37(10) ?
C5 C4 O13 C6A . . . . 53.28(10) ?
C7 C6A O13 C4 . . . . -179.14(10) ?
C12C C6A O13 C4 . . . . 53.93(10) ?
C6 C6A O13 C4 . . . . -53.03(10) ?
C6 C5 C14 O14 . . . . 36.1(2) ?
C4 C5 C14 O14 . . . . -158.94(13) ?
C6 C5 C14 O15 . . . . -144.93(13) ?
C4 C5 C14 O15 . . . . 20.01(16) ?
O14 C14 O15 C15 . . . . -3.06(18) ?
C5 C14 O15 C15 . . . . 177.98(10) ?
C5 C6 C16 O16 . . . . -44.8(2) ?
C6A C6 C16 O16 . . . . 155.42(12) ?
C5 C6 C16 O17 . . . . 135.61(13) ?
C6A C6 C16 O17 . . . . -24.19(14) ?
O16 C16 O17 C17 . . . . 8.00(17) ?
C6 C16 O17 C17 . . . . -172.38(10) ?
O1 S1 C18 C19 . . . . 152.89(10) ?
O2 S1 C18 C19 . . . . 20.83(11) ?
N8 S1 C18 C19 . . . . -93.20(11) ?
O1 S1 C18 C23 . . . . -30.97(11) ?
O2 S1 C18 C23 . . . . -163.03(10) ?
N8 S1 C18 C23 . . . . 82.94(11) ?
C23 C18 C19 C20 . . . . -2.14(19) ?
S1 C18 C19 C20 . . . . 173.88(10) ?
C18 C19 C20 C21 . . . . 0.4(2) ?
C19 C20 C21 C22 . . . . 1.6(2) ?
C19 C20 C21 C24 . . . . -179.74(12) ?
C20 C21 C22 C23 . . . . -1.9(2) ?
C24 C21 C22 C23 . . . . 179.43(12) ?
C21 C22 C23 C18 . . . . 0.18(19) ?
C19 C18 C23 C22 . . . . 1.85(19) ?
S1 C18 C23 C22 . . . . -174.17(9) ?
C22 C21 C24 F2 . . . . -158.19(13) ?
C20 C21 C24 F2 . . . . 23.13(19) ?
C22 C21 C24 F3 . . . . -36.65(18) ?
C20 C21 C24 F3 . . . . 144.67(14) ?
C22 C21 C24 F1 . . . . 81.66(17) ?
C20 C21 C24 F1 . . . . -97.02(16) ?
